data_7153000
loop_
_publ_author_name
'Banerjee, Swagata'
'Kitchen, Jonathan A.'
'Gunnlaugsson, Thorfinnur'
'Kelly, John M.'

_publ_section_title
;
 The effect of the 4-amino functionality on the photophysical and DNA
 binding properties of alkyl-pyridinium derived 1,8-naphthalimides.
;
_journal_issue 34
_journal_name_full 'Organic &amp; biomolecular chemistry'
_journal_page_first 5642
_journal_page_last 5655
_journal_paper_doi 10.1039/c3ob40370j
_journal_volume 11
_journal_year 2013
_chemical_formula_sum 'C22 H22 F6 N3 O2 P'
_chemical_formula_weight 505.40
_chemical_name_systematic
;
?
;
_space_group_IT_number 2
_symmetry_cell_setting triclinic
_symmetry_space_group_name_Hall '-P 1'
_symmetry_space_group_name_H-M 'P -1'
_atom_sites_solution_hydrogens geom
_atom_sites_solution_primary direct
_atom_sites_solution_secondary difmap
_audit_creation_method SHELXL-97
_cell_angle_alpha 85.580(2)
_cell_angle_beta 89.039(2)
_cell_angle_gamma 62.137(2)
_cell_formula_units_Z 2
_cell_length_a 8.8081(4)
_cell_length_b 9.2489(4)
_cell_length_c 14.9085(6)
_cell_measurement_reflns_used 4638
_cell_measurement_temperature 100(2)
_cell_measurement_theta_max 64.119
_cell_measurement_theta_min 8.336
_cell_volume 1070.27(8)
_computing_structure_refinement 'SHELXL-97 (Sheldrick, 2008)'
_computing_structure_solution 'SHELXS-97 (Sheldrick, 2008)'
_diffrn_ambient_temperature 100(2)
_diffrn_measured_fraction_theta_full 0.951
_diffrn_measured_fraction_theta_max 0.951
_diffrn_measurement_device_type 'Bruker Apex Duo'
_diffrn_measurement_method 'phi and omega scans'
_diffrn_radiation_monochromator graphite
_diffrn_radiation_source 'fine-focus sealed tube'
_diffrn_radiation_type CuK\a
_diffrn_radiation_wavelength 1.54178
_diffrn_reflns_av_R_equivalents 0.0301
_diffrn_reflns_av_sigmaI/netI 0.0423
_diffrn_reflns_limit_h_max 9
_diffrn_reflns_limit_h_min -10
_diffrn_reflns_limit_k_max 10
_diffrn_reflns_limit_k_min -10
_diffrn_reflns_limit_l_max 17
_diffrn_reflns_limit_l_min -17
_diffrn_reflns_number 7357
_diffrn_reflns_theta_full 63.95
_diffrn_reflns_theta_max 63.95
_diffrn_reflns_theta_min 8.34
_exptl_absorpt_coefficient_mu 1.866
_exptl_absorpt_correction_T_max 0.7526
_exptl_absorpt_correction_T_min 0.5895
_exptl_absorpt_correction_type multi-scan
_exptl_absorpt_process_details SADABS
_exptl_crystal_colour Orange
_exptl_crystal_density_diffrn 1.568
_exptl_crystal_density_method 'not measured'
_exptl_crystal_description Plate
_exptl_crystal_F_000 520
_exptl_crystal_size_max 0.24
_exptl_crystal_size_mid 0.11
_exptl_crystal_size_min 0.04
_refine_diff_density_max 0.595
_refine_diff_density_min -0.358
_refine_diff_density_rms 0.063
_refine_ls_extinction_method none
_refine_ls_goodness_of_fit_ref 1.074
_refine_ls_hydrogen_treatment constr
_refine_ls_matrix_type full
_refine_ls_number_parameters 310
_refine_ls_number_reflns 3360
_refine_ls_number_restraints 0
_refine_ls_restrained_S_all 1.074
_refine_ls_R_factor_all 0.0521
_refine_ls_R_factor_gt 0.0496
_refine_ls_shift/su_max 0.000
_refine_ls_shift/su_mean 0.000
_refine_ls_structure_factor_coef Fsqd
_refine_ls_weighting_details 'calc w=1/[\s^2^(Fo^2^)+(0.0768P)^2^+1.0489P] where P=(Fo^2^+2Fc^2^)/3'
_refine_ls_weighting_scheme calc
_refine_ls_wR_factor_gt 0.1445
_refine_ls_wR_factor_ref 0.1468
_reflns_number_gt 3133
_reflns_number_total 3360
_reflns_threshold_expression >2sigma(I)
_cod_data_source_file c3ob40370j.txt
_cod_data_source_block sbpf6
_cod_depositor_comments
;
The following automatic conversions were performed:

'_symmetry_cell_setting' value 'Triclinic' changed to 'triclinic'
according to /home/saulius/struct/CIF-dictionaries/cif_core.dic
dictionary named 'cif_core.dic' version 2.4.2 from 2011-04-26.

Automatic conversion script
Id: cif_fix_values 1891 2012-01-12 08:04:46Z andrius 
;
_cod_original_sg_symbol_H-M P-1
_cod_database_code 7153000

loop_
_symmetry_equiv_pos_as_xyz
'x, y, z'
'-x, -y, -z'

loop_
_atom_site_label
_atom_site_type_symbol
_atom_site_fract_x
_atom_site_fract_y
_atom_site_fract_z
_atom_site_U_iso_or_equiv
_atom_site_adp_type
_atom_site_occupancy
_atom_site_symmetry_multiplicity
_atom_site_calc_flag
_atom_site_refinement_flags
O1 O 0.6927(3) 0.7292(3) 0.13126(14) 0.0413(5) Uani 1 1 d .
O2 O 0.8827(3) 0.9663(3) 0.32577(13) 0.0400(5) Uani 1 1 d .
N1 N 1.3299(3) 0.7116(3) -0.09337(15) 0.0339(5) Uani 1 1 d .
N2 N 0.7820(3) 0.8584(3) 0.22491(14) 0.0302(5) Uani 1 1 d .
N3 N 0.2429(3) 0.7589(3) 0.47868(14) 0.0293(5) Uani 1 1 d .
C1 C 0.7957(3) 0.7793(3) 0.14557(18) 0.0301(6) Uani 1 1 d .
C2 C 0.9334(3) 0.7640(3) 0.08550(17) 0.0278(6) Uani 1 1 d .
C3 C 0.9502(3) 0.6952(3) 0.00486(18) 0.0317(6) Uani 1 1 d .
H3A H 0.8709 0.6581 -0.0109 0.038 Uiso 1 1 calc R
C4 C 1.0811(4) 0.6785(3) -0.05414(18) 0.0333(6) Uani 1 1 d .
H4A H 1.0892 0.6293 -0.1088 0.040 Uiso 1 1 calc R
C5 C 1.2000(3) 0.7320(3) -0.03524(18) 0.0302(6) Uani 1 1 d .
C6 C 1.1787(3) 0.8154(3) 0.04595(17) 0.0284(6) Uani 1 1 d .
C7 C 1.2721(3) 0.8985(3) 0.06590(19) 0.0325(6) Uani 1 1 d .
H7A H 1.3548 0.8997 0.0246 0.039 Uiso 1 1 calc R
C8 C 1.2470(4) 0.9772(3) 0.1428(2) 0.0357(6) Uani 1 1 d .
H8A H 1.3112 1.0331 0.1537 0.043 Uiso 1 1 calc R
C9 C 1.1282(4) 0.9764(3) 0.20526(19) 0.0336(6) Uani 1 1 d .
H9A H 1.1160 1.0263 0.2601 0.040 Uiso 1 1 calc R
C10 C 1.0282(3) 0.9027(3) 0.18731(18) 0.0293(6) Uani 1 1 d .
C11 C 1.0475(3) 0.8254(3) 0.10657(17) 0.0267(5) Uani 1 1 d .
C12 C 0.8957(3) 0.9117(3) 0.25120(18) 0.0306(6) Uani 1 1 d .
C13 C 0.6416(3) 0.8751(3) 0.28501(18) 0.0329(6) Uani 1 1 d .
H13A H 0.5399 0.8946 0.2485 0.040 Uiso 1 1 calc R
H13B H 0.6092 0.9712 0.3204 0.040 Uiso 1 1 calc R
C14 C 0.6943(4) 0.7208(4) 0.34934(19) 0.0368(7) Uani 1 1 d .
H14A H 0.7467 0.6218 0.3152 0.044 Uiso 1 1 calc R
H14B H 0.7801 0.7126 0.3942 0.044 Uiso 1 1 calc R
C15 C 0.5372(3) 0.7315(3) 0.39617(18) 0.0307(6) Uani 1 1 d .
C16 C 0.4286(4) 0.6834(4) 0.3559(2) 0.0395(7) Uani 1 1 d .
H16A H 0.4555 0.6400 0.2986 0.047 Uiso 1 1 calc R
C17 C 0.2831(4) 0.6980(4) 0.3980(2) 0.0374(7) Uani 1 1 d .
H17A H 0.2101 0.6645 0.3697 0.045 Uiso 1 1 calc R
C18 C 0.3439(4) 0.8086(4) 0.51933(18) 0.0337(6) Uani 1 1 d .
H18A H 0.3134 0.8531 0.5762 0.040 Uiso 1 1 calc R
C19 C 0.4907(4) 0.7953(4) 0.47908(18) 0.0336(6) Uani 1 1 d .
H19A H 0.5613 0.8303 0.5085 0.040 Uiso 1 1 calc R
C20 C 1.3252(4) 0.6558(4) -0.1817(2) 0.0427(7) Uani 1 1 d .
H20A H 1.2100 0.7206 -0.2089 0.064 Uiso 1 1 calc R
H20B H 1.3533 0.5397 -0.1752 0.064 Uiso 1 1 calc R
H20C H 1.4092 0.6698 -0.2205 0.064 Uiso 1 1 calc R
C21 C 1.5063(4) 0.6646(4) -0.0623(2) 0.0398(7) Uani 1 1 d .
H21A H 1.5137 0.6474 0.0035 0.060 Uiso 1 1 calc R
H21B H 1.5355 0.7522 -0.0816 0.060 Uiso 1 1 calc R
H21C H 1.5870 0.5630 -0.0883 0.060 Uiso 1 1 calc R
C22 C 0.0869(4) 0.7707(4) 0.5232(2) 0.0420(7) Uani 1 1 d .
H22A H -0.0128 0.8327 0.4826 0.063 Uiso 1 1 calc R
H22B H 0.0697 0.8270 0.5785 0.063 Uiso 1 1 calc R
H22C H 0.1002 0.6603 0.5382 0.063 Uiso 1 1 calc R
P1 P 0.19158(8) 0.35231(7) 0.31161(4) 0.0236(2) Uani 1 1 d .
F1 F 0.2537(3) 0.2827(3) 0.21770(12) 0.0541(5) Uani 1 1 d .
F2 F 0.2600(2) 0.1688(2) 0.35926(12) 0.0462(5) Uani 1 1 d .
F3 F 0.1221(3) 0.5354(2) 0.26984(12) 0.0516(5) Uani 1 1 d .
F4 F 0.3743(2) 0.3430(2) 0.33267(12) 0.0455(5) Uani 1 1 d .
F5 F 0.0090(2) 0.3602(2) 0.29476(11) 0.0416(4) Uani 1 1 d .
F6 F 0.1294(2) 0.4214(2) 0.40988(11) 0.0423(4) Uani 1 1 d .

loop_
_atom_site_aniso_label
_atom_site_aniso_U_11
_atom_site_aniso_U_22
_atom_site_aniso_U_33
_atom_site_aniso_U_23
_atom_site_aniso_U_13
_atom_site_aniso_U_12
O1 0.0373(11) 0.0577(13) 0.0407(11) -0.0164(10) 0.0129(9) -0.0305(10)
O2 0.0426(11) 0.0535(12) 0.0297(10) -0.0169(9) 0.0140(8) -0.0258(10)
N1 0.0318(12) 0.0423(13) 0.0299(12) -0.0086(10) 0.0140(10) -0.0190(10)
N2 0.0286(11) 0.0389(12) 0.0253(11) -0.0080(9) 0.0125(9) -0.0173(10)
N3 0.0312(12) 0.0351(12) 0.0290(11) -0.0045(9) 0.0087(9) -0.0218(10)
C1 0.0291(14) 0.0338(14) 0.0286(13) -0.0053(11) 0.0074(11) -0.0154(11)
C2 0.0277(13) 0.0296(13) 0.0243(13) -0.0026(10) 0.0067(10) -0.0120(11)
C3 0.0301(14) 0.0343(14) 0.0303(14) -0.0066(11) 0.0067(11) -0.0144(11)
C4 0.0366(15) 0.0361(14) 0.0247(13) -0.0077(11) 0.0088(11) -0.0143(12)
C5 0.0307(14) 0.0284(13) 0.0279(13) -0.0010(10) 0.0093(11) -0.0113(11)
C6 0.0268(13) 0.0261(13) 0.0270(13) -0.0002(10) 0.0064(10) -0.0084(11)
C7 0.0256(13) 0.0334(14) 0.0382(15) 0.0028(11) 0.0073(11) -0.0146(11)
C8 0.0314(14) 0.0372(15) 0.0422(16) -0.0031(12) 0.0049(12) -0.0192(12)
C9 0.0331(14) 0.0349(14) 0.0358(14) -0.0079(11) 0.0061(11) -0.0179(12)
C10 0.0278(13) 0.0302(13) 0.0282(13) -0.0049(10) 0.0079(10) -0.0120(11)
C11 0.0251(13) 0.0257(12) 0.0263(13) -0.0005(10) 0.0072(10) -0.0097(10)
C12 0.0296(14) 0.0341(14) 0.0287(14) -0.0069(11) 0.0098(11) -0.0149(11)
C13 0.0269(13) 0.0423(15) 0.0303(14) -0.0069(11) 0.0134(11) -0.0165(12)
C14 0.0305(14) 0.0468(16) 0.0321(14) -0.0030(12) 0.0108(11) -0.0175(13)
C15 0.0282(13) 0.0336(14) 0.0296(13) -0.0012(11) 0.0071(11) -0.0144(11)
C16 0.0409(16) 0.0489(17) 0.0352(15) -0.0205(13) 0.0145(12) -0.0241(14)
C17 0.0417(16) 0.0457(16) 0.0387(15) -0.0152(12) 0.0090(12) -0.0305(14)
C18 0.0390(15) 0.0468(16) 0.0241(13) -0.0095(11) 0.0084(11) -0.0267(13)
C19 0.0341(15) 0.0466(16) 0.0305(14) -0.0067(12) 0.0061(11) -0.0272(13)
C20 0.0457(17) 0.0528(18) 0.0328(15) -0.0129(13) 0.0184(13) -0.0250(15)
C21 0.0275(14) 0.0441(16) 0.0439(16) -0.0034(13) 0.0137(12) -0.0139(12)
C22 0.0387(16) 0.0582(19) 0.0411(16) -0.0048(14) 0.0140(13) -0.0329(15)
P1 0.0242(4) 0.0278(4) 0.0260(4) -0.0079(3) 0.0090(3) -0.0176(3)
F1 0.0690(13) 0.0743(13) 0.0397(10) -0.0245(9) 0.0264(9) -0.0487(11)
F2 0.0455(10) 0.0381(9) 0.0570(11) 0.0028(8) 0.0025(8) -0.0222(8)
F3 0.0722(13) 0.0451(10) 0.0490(11) 0.0066(8) -0.0127(9) -0.0381(10)
F4 0.0359(9) 0.0622(11) 0.0509(10) -0.0048(8) 0.0094(8) -0.0336(9)
F5 0.0373(9) 0.0513(10) 0.0456(10) -0.0079(8) 0.0024(7) -0.0280(8)
F6 0.0426(9) 0.0590(11) 0.0361(9) -0.0172(8) 0.0136(7) -0.0311(8)

loop_
_atom_type_symbol
_atom_type_description
_atom_type_scat_dispersion_real
_atom_type_scat_dispersion_imag
_atom_type_scat_source
C C 0.0181 0.0091 'International Tables Vol C Tables 4.2.6.8 and 6.1.1.4'
H H 0.0000 0.0000 'International Tables Vol C Tables 4.2.6.8 and 6.1.1.4'
N N 0.0311 0.0180 'International Tables Vol C Tables 4.2.6.8 and 6.1.1.4'
O O 0.0492 0.0322 'International Tables Vol C Tables 4.2.6.8 and 6.1.1.4'
F F 0.0727 0.0534 'International Tables Vol C Tables 4.2.6.8 and 6.1.1.4'
P P 0.2955 0.4335 'International Tables Vol C Tables 4.2.6.8 and 6.1.1.4'

loop_
_geom_angle_atom_site_label_1
_geom_angle_atom_site_label_2
_geom_angle_atom_site_label_3
_geom_angle
C5 N1 C20 118.2(2)
C5 N1 C21 122.8(2)
C20 N1 C21 112.5(2)
C12 N2 C1 124.5(2)
C12 N2 C13 118.8(2)
C1 N2 C13 116.6(2)
C17 N3 C18 120.5(2)
C17 N3 C22 119.5(2)
C18 N3 C22 120.0(2)
O1 C1 N2 118.9(2)
O1 C1 C2 124.3(2)
N2 C1 C2 116.7(2)
C3 C2 C11 118.8(2)
C3 C2 C1 120.1(2)
C11 C2 C1 121.1(2)
C2 C3 C4 121.5(3)
C2 C3 H3A 119.3
C4 C3 H3A 119.3
C5 C4 C3 122.0(2)
C5 C4 H4A 119.0
C3 C4 H4A 119.0
N1 C5 C4 121.1(2)
N1 C5 C6 121.0(2)
C4 C5 C6 117.9(2)
C7 C6 C11 117.4(2)
C7 C6 C5 123.7(2)
C11 C6 C5 118.8(2)
C8 C7 C6 122.0(2)
C8 C7 H7A 119.0
C6 C7 H7A 119.0
C7 C8 C9 120.6(3)
C7 C8 H8A 119.7
C9 C8 H8A 119.7
C10 C9 C8 119.8(3)
C10 C9 H9A 120.1
C8 C9 H9A 120.1
C9 C10 C11 120.6(2)
C9 C10 C12 119.3(2)
C11 C10 C12 120.1(2)
C10 C11 C2 119.8(2)
C10 C11 C6 119.4(2)
C2 C11 C6 120.9(2)
O2 C12 N2 120.0(2)
O2 C12 C10 122.4(2)
N2 C12 C10 117.5(2)
N2 C13 C14 111.4(2)
N2 C13 H13A 109.4
C14 C13 H13A 109.4
N2 C13 H13B 109.4
C14 C13 H13B 109.4
H13A C13 H13B 108.0
C15 C14 C13 108.8(2)
C15 C14 H14A 109.9
C13 C14 H14A 109.9
C15 C14 H14B 109.9
C13 C14 H14B 109.9
H14A C14 H14B 108.3
C19 C15 C16 117.2(2)
C19 C15 C14 121.8(2)
C16 C15 C14 121.0(2)
C17 C16 C15 120.6(3)
C17 C16 H16A 119.7
C15 C16 H16A 119.7
N3 C17 C16 120.6(3)
N3 C17 H17A 119.7
C16 C17 H17A 119.7
N3 C18 C19 120.4(2)
N3 C18 H18A 119.8
C19 C18 H18A 119.8
C18 C19 C15 120.8(2)
C18 C19 H19A 119.6
C15 C19 H19A 119.6
N1 C20 H20A 109.5
N1 C20 H20B 109.5
H20A C20 H20B 109.5
N1 C20 H20C 109.5
H20A C20 H20C 109.5
H20B C20 H20C 109.5
N1 C21 H21A 109.5
N1 C21 H21B 109.5
H21A C21 H21B 109.5
N1 C21 H21C 109.5
H21A C21 H21C 109.5
H21B C21 H21C 109.5
N3 C22 H22A 109.5
N3 C22 H22B 109.5
H22A C22 H22B 109.5
N3 C22 H22C 109.5
H22A C22 H22C 109.5
H22B C22 H22C 109.5
F1 P1 F3 91.83(11)
F1 P1 F5 90.73(10)
F3 P1 F5 91.06(10)
F1 P1 F4 91.18(10)
F3 P1 F4 90.06(10)
F5 P1 F4 177.76(9)
F1 P1 F2 91.07(10)
F3 P1 F2 177.09(10)
F5 P1 F2 89.10(9)
F4 P1 F2 89.69(9)
F1 P1 F6 179.02(11)
F3 P1 F6 89.10(10)
F5 P1 F6 89.59(9)
F4 P1 F6 88.49(9)
F2 P1 F6 88.00(10)

loop_
_geom_bond_atom_site_label_1
_geom_bond_atom_site_label_2
_geom_bond_distance
O1 C1 1.224(3)
O2 C12 1.238(3)
N1 C5 1.373(3)
N1 C20 1.460(4)
N1 C21 1.477(4)
N2 C12 1.381(3)
N2 C1 1.412(3)
N2 C13 1.470(3)
N3 C17 1.339(4)
N3 C18 1.347(3)
N3 C22 1.477(3)
C1 C2 1.455(4)
C2 C3 1.377(4)
C2 C11 1.415(4)
C3 C4 1.395(4)
C3 H3A 0.9500
C4 C5 1.391(4)
C4 H4A 0.9500
C5 C6 1.448(4)
C6 C7 1.411(4)
C6 C11 1.427(4)
C7 C8 1.365(4)
C7 H7A 0.9500
C8 C9 1.392(4)
C8 H8A 0.9500
C9 C10 1.382(4)
C9 H9A 0.9500
C10 C11 1.414(4)
C10 C12 1.470(4)
C13 C14 1.535(4)
C13 H13A 0.9900
C13 H13B 0.9900
C14 C15 1.504(4)
C14 H14A 0.9900
C14 H14B 0.9900
C15 C19 1.383(4)
C15 C16 1.390(4)
C16 C17 1.371(4)
C16 H16A 0.9500
C17 H17A 0.9500
C18 C19 1.373(4)
C18 H18A 0.9500
C19 H19A 0.9500
C20 H20A 0.9800
C20 H20B 0.9800
C20 H20C 0.9800
C21 H21A 0.9800
C21 H21B 0.9800
C21 H21C 0.9800
C22 H22A 0.9800
C22 H22B 0.9800
C22 H22C 0.9800
P1 F1 1.5678(17)
P1 F3 1.5850(18)
P1 F5 1.5987(16)
P1 F4 1.6058(17)
P1 F2 1.6187(17)
P1 F6 1.6264(16)

loop_
_geom_torsion_atom_site_label_1
_geom_torsion_atom_site_label_2
_geom_torsion_atom_site_label_3
_geom_torsion_atom_site_label_4
_geom_torsion
C12 N2 C1 O1 176.1(3)
C13 N2 C1 O1 -0.2(4)
C12 N2 C1 C2 -4.3(4)
C13 N2 C1 C2 179.4(2)
O1 C1 C2 C3 2.6(4)
N2 C1 C2 C3 -177.0(2)
O1 C1 C2 C11 179.8(3)
N2 C1 C2 C11 0.3(4)
C11 C2 C3 C4 2.8(4)
C1 C2 C3 C4 -179.9(2)
C2 C3 C4 C5 -0.7(4)
C20 N1 C5 C4 9.3(4)
C21 N1 C5 C4 -140.3(3)
C20 N1 C5 C6 -168.3(2)
C21 N1 C5 C6 42.1(4)
C3 C4 C5 N1 178.7(2)
C3 C4 C5 C6 -3.6(4)
N1 C5 C6 C7 8.2(4)
C4 C5 C6 C7 -169.5(3)
N1 C5 C6 C11 -176.6(2)
C4 C5 C6 C11 5.7(4)
C11 C6 C7 C8 4.1(4)
C5 C6 C7 C8 179.3(3)
C6 C7 C8 C9 0.7(4)
C7 C8 C9 C10 -3.4(4)
C8 C9 C10 C11 1.1(4)
C8 C9 C10 C12 -176.2(2)
C9 C10 C11 C2 -174.2(2)
C12 C10 C11 C2 3.1(4)
C9 C10 C11 C6 3.7(4)
C12 C10 C11 C6 -179.0(2)
C3 C2 C11 C10 177.4(2)
C1 C2 C11 C10 0.1(4)
C3 C2 C11 C6 -0.5(4)
C1 C2 C11 C6 -177.8(2)
C7 C6 C11 C10 -6.2(4)
C5 C6 C11 C10 178.3(2)
C7 C6 C11 C2 171.7(2)
C5 C6 C11 C2 -3.8(4)
C1 N2 C12 O2 -173.4(2)
C13 N2 C12 O2 2.9(4)
C1 N2 C12 C10 7.4(4)
C13 N2 C12 C10 -176.3(2)
C9 C10 C12 O2 -8.6(4)
C11 C10 C12 O2 174.1(2)
C9 C10 C12 N2 170.6(2)
C11 C10 C12 N2 -6.7(4)
C12 N2 C13 C14 -91.3(3)
C1 N2 C13 C14 85.2(3)
N2 C13 C14 C15 -169.2(2)
C13 C14 C15 C19 -93.5(3)
C13 C14 C15 C16 83.9(3)
C19 C15 C16 C17 -0.6(4)
C14 C15 C16 C17 -178.2(3)
C18 N3 C17 C16 0.7(4)
C22 N3 C17 C16 -179.0(3)
C15 C16 C17 N3 0.0(5)
C17 N3 C18 C19 -0.9(4)
C22 N3 C18 C19 178.8(3)
N3 C18 C19 C15 0.3(4)
C16 C15 C19 C18 0.5(4)
C14 C15 C19 C18 178.0(3)
